data_1505176
loop_
_publ_author_name
'Childs, Scott L.'
'Stahly, G. Patrick'
'Park, Aeri'

_publ_section_title
;
 The Salt&#x2212;Cocrystal Continuum:&#x00A0; The Influence of Crystal
 Structure on Ionization State
;
_journal_issue 3
_journal_name_full 'Molecular Pharmaceutics'
_journal_page_first 323
_journal_paper_doi 10.1021/mp0601345
_journal_volume 4
_journal_year 2007
_chemical_formula_moiety 'C7 H8 N4 O2, C11 H8 O3'
_chemical_formula_sum 'C18 H16 N4 O5'
_chemical_formula_weight 368.35
_chemical_name_common 'theophylline:1-hydroxy-2-naphthoic acid cocrystal (1:1)'
_chemical_name_systematic
; 
 theophylline 1-hydroxy-2-naphthoic acid 
;
_space_group_IT_number 14
_symmetry_cell_setting monoclinic
_symmetry_space_group_name_Hall '-P 2ybc'
_symmetry_space_group_name_H-M 'P 1 21/c 1'
_atom_sites_solution_hydrogens geom
_atom_sites_solution_primary direct
_atom_sites_solution_secondary difmap
_audit_creation_method SHELXL-97
_cell_angle_alpha 90.00
_cell_angle_beta 98.072(7)
_cell_angle_gamma 90.00
_cell_formula_units_Z 8
_cell_length_a 11.814(3)
_cell_length_b 31.707(8)
_cell_length_c 8.920(2)
_cell_measurement_reflns_used 3641
_cell_measurement_temperature 173(2)
_cell_measurement_theta_max 66.54
_cell_measurement_theta_min 2.79
_cell_volume 3308.2(14)
_computing_cell_refinement 'Bruker SMART'
_computing_data_collection 'Bruker SMART'
_computing_data_reduction 'Bruker SAINT'
_computing_molecular_graphics 'Bruker SHELXTL'
_computing_publication_material 'Bruker SHELXTL'
_computing_structure_refinement 'SHELXL-97 (Sheldrick, 1997)'
_computing_structure_solution 'SHELXS-97 (Sheldrick, 1990)'
_diffrn_ambient_temperature 173(2)
_diffrn_measured_fraction_theta_full 0.848
_diffrn_measured_fraction_theta_max 0.848
_diffrn_measurement_device_type 'CCD area detector'
_diffrn_measurement_method 'phi and omega scans'
_diffrn_radiation_monochromator graphite
_diffrn_radiation_source 'fine-focus sealed tube'
_diffrn_radiation_type CuK\a
_diffrn_radiation_wavelength 1.54178
_diffrn_reflns_av_R_equivalents 0.1146
_diffrn_reflns_av_sigmaI/netI 0.1687
_diffrn_reflns_limit_h_max 13
_diffrn_reflns_limit_h_min -10
_diffrn_reflns_limit_k_max 37
_diffrn_reflns_limit_k_min -32
_diffrn_reflns_limit_l_max 8
_diffrn_reflns_limit_l_min -9
_diffrn_reflns_number 12736
_diffrn_reflns_theta_full 67.02
_diffrn_reflns_theta_max 67.02
_diffrn_reflns_theta_min 2.79
_exptl_absorpt_coefficient_mu 0.929
_exptl_absorpt_correction_type none
_exptl_crystal_colour colorless
_exptl_crystal_density_diffrn 1.479
_exptl_crystal_density_method 'not measured'
_exptl_crystal_description rectangular
_exptl_crystal_F_000 1536
_exptl_crystal_size_max 0.15
_exptl_crystal_size_mid 0.098
_exptl_crystal_size_min 0.05
_refine_diff_density_max 0.339
_refine_diff_density_min -0.349
_refine_diff_density_rms 0.082
_refine_ls_extinction_method none
_refine_ls_goodness_of_fit_ref 0.909
_refine_ls_hydrogen_treatment mixed
_refine_ls_matrix_type full
_refine_ls_number_parameters 511
_refine_ls_number_reflns 5009
_refine_ls_number_restraints 0
_refine_ls_restrained_S_all 0.909
_refine_ls_R_factor_all 0.1865
_refine_ls_R_factor_gt 0.0689
_refine_ls_shift/su_max 1.751
_refine_ls_shift/su_mean 0.007
_refine_ls_structure_factor_coef Fsqd
_refine_ls_weighting_details 'calc w=1/[\s^2^(Fo^2^)+(0.1087P)^2^+0.0000P] where P=(Fo^2^+2Fc^2^)/3'
_refine_ls_weighting_scheme calc
_refine_ls_wR_factor_gt 0.1536
_refine_ls_wR_factor_ref 0.2098
_reflns_number_gt 2143
_reflns_number_total 5009
_reflns_threshold_expression >2sigma(I)
_cod_data_source_file mp0601345si20061227_041052.cif
_cod_data_source_block 5
_cod_depositor_comments
;
The following automatic conversions were performed:

'_symmetry_cell_setting' value 'Monoclinic' changed to 'monoclinic'
according to /home/saulius/struct/CIF-dictionaries/cif_core.dic
dictionary named 'cif_core.dic' version 2.4.1 from 2010-06-29.

Automatic conversion script
Id: cif_fix_values 1715 2011-07-08 13:25:40Z adriana 
;
_cod_original_cell_volume 3308.1(15)
_cod_original_sg_symbol_H-M P2(1)/c
_cod_database_code 1505176

loop_
_symmetry_equiv_pos_as_xyz
'x, y, z'
'-x, y+1/2, -z+1/2'
'-x, -y, -z'
'x, -y-1/2, z-1/2'

loop_
_atom_site_label
_atom_site_type_symbol
_atom_site_fract_x
_atom_site_fract_y
_atom_site_fract_z
_atom_site_U_iso_or_equiv
_atom_site_adp_type
_atom_site_occupancy
_atom_site_symmetry_multiplicity
_atom_site_calc_flag
_atom_site_refinement_flags
O2B O -0.1669(3) 0.31297(9) 0.5221(4) 0.0391(10) Uani 1 1 d .
C1 C 0.5941(4) 0.19321(16) 0.2202(6) 0.0344(14) Uani 1 1 d .
H1 H 0.6091 0.2223 0.2069 0.034(14) Uiso 1 1 calc R
C2 C 0.5266(4) 0.13656(15) 0.2971(5) 0.0283(13) Uani 1 1 d .
C3 C 0.3884(4) 0.12010(16) 0.4725(5) 0.0422(15) Uani 1 1 d .
H3A H 0.3399 0.1433 0.4283 0.063 Uiso 1 1 calc R
H3B H 0.4324 0.1294 0.5681 0.063 Uiso 1 1 calc R
H3C H 0.3404 0.0960 0.4915 0.063 Uiso 1 1 calc R
C4 C 0.4818(4) 0.06497(16) 0.3432(5) 0.0302(14) Uani 1 1 d .
C5 C 0.5748(4) 0.00864(14) 0.2222(6) 0.0408(15) Uani 1 1 d .
H5A H 0.6471 0.0034 0.1834 0.061 Uiso 1 1 calc R
H5B H 0.5112 -0.0018 0.1492 0.061 Uiso 1 1 calc R
H5C H 0.5752 -0.0061 0.3190 0.061 Uiso 1 1 calc R
C6 C 0.6253(4) 0.08210(16) 0.1691(6) 0.0298(14) Uani 1 1 d .
C7 C 0.6031(4) 0.12459(15) 0.2047(5) 0.0269(13) Uani 1 1 d .
C8 C 0.3402(4) 0.19900(15) -0.0261(5) 0.0278(13) Uani 1 1 d .
C9 C 0.3593(4) 0.15701(16) -0.0544(6) 0.0315(14) Uani 1 1 d .
C10 C 0.3008(4) 0.12432(15) 0.0120(5) 0.0273(13) Uani 1 1 d .
C11 C 0.3206(4) 0.08113(16) -0.0135(6) 0.0372(15) Uani 1 1 d .
H11 H 0.3737 0.0730 -0.0787 0.045 Uiso 1 1 calc R
C12 C 0.2632(4) 0.05121(17) 0.0557(6) 0.0396(15) Uani 1 1 d .
H12 H 0.2766 0.0222 0.0377 0.047 Uiso 1 1 calc R
C13 C 0.1853(5) 0.06240(18) 0.1523(6) 0.0438(16) Uani 1 1 d .
H13 H 0.1470 0.0411 0.2009 0.053 Uiso 1 1 calc R
C14 C 0.1636(5) 0.10418(18) 0.1774(6) 0.0414(16) Uani 1 1 d .
H14 H 0.1092 0.1116 0.2418 0.050 Uiso 1 1 calc R
C15 C 0.2212(4) 0.13631(16) 0.1088(5) 0.0285(13) Uani 1 1 d .
C16 C 0.2007(4) 0.17994(16) 0.1352(5) 0.0345(14) Uani 1 1 d .
H16 H 0.1466 0.1878 0.1995 0.041 Uiso 1 1 calc R
C17 C 0.2580(4) 0.21006(17) 0.0693(5) 0.0357(14) Uani 1 1 d .
H17 H 0.2431 0.2390 0.0869 0.043 Uiso 1 1 calc R
C18 C 0.4068(5) 0.23147(17) -0.0917(6) 0.0379(15) Uani 1 1 d .
N1 N 0.6457(3) 0.16226(12) 0.1539(4) 0.0308(11) Uani 1 1 d .
N2 N 0.5199(3) 0.17898(12) 0.3066(5) 0.0314(11) Uani 1 1 d .
N3 N 0.4668(3) 0.10758(12) 0.3673(4) 0.0268(11) Uani 1 1 d .
N4 N 0.5609(3) 0.05433(12) 0.2449(4) 0.0318(11) Uani 1 1 d .
O1 O 0.4300(3) 0.03801(10) 0.4018(4) 0.0416(10) Uani 1 1 d .
O2 O 0.6925(3) 0.06918(9) 0.0852(4) 0.0364(10) Uani 1 1 d .
O3 O 0.4801(3) 0.22254(10) -0.1725(4) 0.0517(12) Uani 1 1 d .
O4 O 0.3864(3) 0.27080(11) -0.0569(4) 0.0451(11) Uani 1 1 d .
H4 H 0.455(6) 0.295(2) -0.121(8) 0.16(3) Uiso 1 1 d .
O5 O 0.4354(3) 0.14456(10) -0.1444(4) 0.0452(11) Uani 1 1 d .
H5 H 0.4715 0.1656 -0.1696 0.068 Uiso 1 1 calc R
C1B C -0.0598(4) 0.43645(15) 0.3913(5) 0.0286(13) Uani 1 1 d .
H1B H -0.0735 0.4656 0.4049 0.034 Uiso 1 1 calc R
C2B C 0.0051(4) 0.37918(14) 0.3169(5) 0.0219(12) Uani 1 1 d .
C3B C 0.1421(6) 0.36269(18) 0.1421(7) 0.0379(18) Uani 1 1 d .
H3B1 H 0.183(5) 0.3829(17) 0.179(6) 0.057 Uiso 1 1 calc .
H3B2 H 0.169(4) 0.3398(15) 0.119(6) 0.050 Uiso 1 1 d .
H3B3 H 0.107(5) 0.3744(18) 0.053(6) 0.075 Uiso 1 1 d .
C4B C 0.0451(4) 0.30737(16) 0.2683(6) 0.0289(13) Uani 1 1 d .
C5B C -0.0567(4) 0.25217(14) 0.3816(6) 0.0428(16) Uani 1 1 d .
H5B1 H 0.0090 0.2392 0.4442 0.064 Uiso 1 1 calc R
H5B2 H -0.0681 0.2388 0.2816 0.064 Uiso 1 1 calc R
H5B3 H -0.1253 0.2483 0.4304 0.064 Uiso 1 1 calc R
C6B C -0.0970(4) 0.32599(15) 0.4406(5) 0.0257(13) Uani 1 1 d .
C7B C -0.0705(4) 0.36811(14) 0.4103(5) 0.0244(13) Uani 1 1 d .
C8B C 0.8380(4) 0.46079(14) -0.0578(5) 0.0236(13) Uani 1 1 d .
C9B C 0.8537(4) 0.41764(14) -0.0710(5) 0.0260(13) Uani 1 1 d .
C10B C 0.7979(4) 0.38839(14) 0.0151(5) 0.0215(12) Uani 1 1 d .
C11B C 0.8117(4) 0.34436(14) 0.0004(6) 0.0309(14) Uani 1 1 d .
H11B H 0.8614 0.3336 -0.0654 0.037 Uiso 1 1 calc R
C12B C 0.7534(4) 0.31740(15) 0.0809(5) 0.0293(14) Uani 1 1 d .
H12B H 0.7614 0.2878 0.0691 0.047(16) Uiso 1 1 calc R
C13B C 0.6820(4) 0.33281(16) 0.1807(5) 0.0327(14) Uani 1 1 d .
H13B H 0.6425 0.3137 0.2369 0.039 Uiso 1 1 calc R
C14B C 0.6686(4) 0.37555(15) 0.1976(5) 0.0302(13) Uani 1 1 d .
H14B H 0.6203 0.3856 0.2664 0.036 Uiso 1 1 calc R
C15B C 0.7252(4) 0.40458(15) 0.1152(5) 0.0273(13) Uani 1 1 d .
C16B C 0.7118(4) 0.44900(15) 0.1267(5) 0.0268(13) Uani 1 1 d .
H16B H 0.6634 0.4599 0.1940 0.032 Uiso 1 1 calc R
C17B C 0.7658(4) 0.47598(15) 0.0447(5) 0.0290(13) Uani 1 1 d .
H17B H 0.7556 0.5055 0.0554 0.035 Uiso 1 1 calc R
C18B C 0.8930(4) 0.48983(16) -0.1538(6) 0.0290(13) Uani 1 1 d .
N1B N -0.1124(3) 0.40571(12) 0.4583(4) 0.0286(11) Uani 1 1 d .
N2B N 0.0134(3) 0.42183(12) 0.3044(4) 0.0278(11) Uani 1 1 d .
N3B N 0.0639(3) 0.34993(12) 0.2477(4) 0.0244(10) Uani 1 1 d .
N4B N -0.0351(3) 0.29737(11) 0.3646(4) 0.0302(11) Uani 1 1 d .
O1B O 0.0932(3) 0.28023(10) 0.2062(4) 0.0398(10) Uani 1 1 d .
O3B O 0.9522(3) 0.47760(9) -0.2495(4) 0.0399(10) Uani 1 1 d .
O4B O 0.8756(3) 0.53031(10) -0.1319(4) 0.0383(10) Uani 1 1 d .
H4B H 0.916(5) 0.5481(19) -0.207(6) 0.10(2) Uiso 1 1 d .
O5B O 0.9200(3) 0.40120(9) -0.1692(3) 0.0358(10) Uani 1 1 d .
H5B4 H 0.9675 0.4194 -0.1888 0.054 Uiso 1 1 calc R
H1NB H -0.1583 0.4159 0.5169 0.043 Uiso 1 1 d R
H1N H 0.7178 0.1673 0.1187 0.043 Uiso 1 1 d R

loop_
_atom_site_aniso_label
_atom_site_aniso_U_11
_atom_site_aniso_U_22
_atom_site_aniso_U_33
_atom_site_aniso_U_23
_atom_site_aniso_U_13
_atom_site_aniso_U_12
O2B 0.046(3) 0.031(2) 0.046(3) 0.0091(18) 0.026(2) 0.0008(18)
C1 0.036(4) 0.026(3) 0.043(4) -0.001(3) 0.009(3) -0.007(3)
C2 0.031(4) 0.025(3) 0.029(4) 0.001(3) 0.006(3) -0.003(3)
C3 0.040(4) 0.055(4) 0.035(4) -0.005(3) 0.017(3) -0.002(3)
C4 0.032(4) 0.037(4) 0.021(4) 0.002(3) 0.003(3) -0.001(3)
C5 0.038(4) 0.024(3) 0.062(4) 0.002(3) 0.014(3) -0.003(3)
C6 0.024(4) 0.031(3) 0.035(4) 0.003(3) 0.006(3) 0.003(3)
C7 0.027(4) 0.030(3) 0.025(3) 0.004(3) 0.009(3) -0.001(3)
C8 0.025(4) 0.028(3) 0.030(4) 0.003(3) 0.002(3) -0.001(3)
C9 0.029(4) 0.032(3) 0.035(4) 0.000(3) 0.008(3) 0.003(3)
C10 0.034(4) 0.032(3) 0.016(3) -0.001(3) 0.002(3) 0.004(3)
C11 0.039(4) 0.035(3) 0.038(4) 0.003(3) 0.007(3) 0.005(3)
C12 0.044(4) 0.033(3) 0.042(4) 0.003(3) 0.007(3) -0.002(3)
C13 0.042(4) 0.043(4) 0.047(4) 0.009(3) 0.006(3) -0.011(3)
C14 0.039(4) 0.055(4) 0.032(4) 0.003(3) 0.009(3) -0.003(3)
C15 0.031(4) 0.035(3) 0.019(3) 0.001(3) 0.000(3) -0.001(3)
C16 0.027(4) 0.049(4) 0.029(4) 0.000(3) 0.009(3) 0.001(3)
C17 0.038(4) 0.038(3) 0.033(4) -0.001(3) 0.011(3) 0.003(3)
C18 0.038(4) 0.033(3) 0.044(4) -0.002(3) 0.011(3) 0.009(3)
N1 0.030(3) 0.028(2) 0.037(3) 0.004(2) 0.014(2) -0.002(2)
N2 0.026(3) 0.028(3) 0.040(3) -0.001(2) 0.006(2) 0.000(2)
N3 0.028(3) 0.027(2) 0.027(3) 0.001(2) 0.011(2) 0.001(2)
N4 0.034(3) 0.026(2) 0.038(3) 0.001(2) 0.012(2) -0.003(2)
O1 0.039(3) 0.036(2) 0.054(3) 0.0116(19) 0.0218(19) -0.0075(19)
O2 0.035(2) 0.033(2) 0.045(3) -0.0031(18) 0.0193(19) -0.0007(18)
O3 0.056(3) 0.039(2) 0.068(3) 0.003(2) 0.038(2) 0.002(2)
O4 0.058(3) 0.032(2) 0.049(3) 0.0023(19) 0.021(2) 0.003(2)
O5 0.044(3) 0.040(2) 0.058(3) -0.003(2) 0.030(2) 0.000(2)
C1B 0.032(4) 0.023(3) 0.031(4) 0.006(3) 0.006(3) 0.000(3)
C2B 0.020(3) 0.023(3) 0.025(3) -0.002(2) 0.007(2) -0.003(3)
C3B 0.051(5) 0.031(4) 0.038(4) -0.002(3) 0.024(3) -0.001(3)
C4B 0.028(4) 0.030(3) 0.029(4) 0.004(3) 0.005(3) 0.004(3)
C5B 0.057(4) 0.020(3) 0.056(4) 0.006(3) 0.023(3) 0.001(3)
C6B 0.026(4) 0.025(3) 0.025(3) 0.005(3) 0.003(3) -0.002(3)
C7B 0.027(3) 0.021(3) 0.027(3) -0.001(2) 0.009(3) 0.000(3)
C8B 0.028(3) 0.021(3) 0.022(3) 0.003(2) 0.004(2) 0.001(3)
C9B 0.023(3) 0.025(3) 0.032(4) -0.002(3) 0.010(3) 0.005(3)
C10B 0.016(3) 0.019(3) 0.027(3) 0.003(2) -0.002(2) -0.002(2)
C11B 0.022(3) 0.024(3) 0.049(4) -0.004(3) 0.010(3) 0.001(3)
C12B 0.032(4) 0.022(3) 0.035(4) -0.001(2) 0.009(3) -0.004(3)
C13B 0.031(4) 0.034(3) 0.035(4) 0.008(3) 0.010(3) -0.007(3)
C14B 0.026(4) 0.029(3) 0.036(4) 0.005(3) 0.005(3) 0.004(3)
C15B 0.028(3) 0.025(3) 0.030(4) 0.002(3) 0.007(3) 0.001(3)
C16B 0.027(4) 0.027(3) 0.028(3) -0.007(3) 0.009(3) 0.001(3)
C17B 0.028(4) 0.022(3) 0.039(4) -0.001(3) 0.010(3) 0.001(3)
C18B 0.025(4) 0.027(3) 0.034(4) -0.001(3) 0.001(3) 0.003(3)
N1B 0.039(3) 0.026(2) 0.024(3) -0.007(2) 0.015(2) 0.003(2)
N2B 0.031(3) 0.024(2) 0.030(3) 0.000(2) 0.011(2) -0.001(2)
N3B 0.028(3) 0.026(2) 0.021(3) 0.002(2) 0.012(2) 0.002(2)
N4B 0.039(3) 0.019(2) 0.035(3) 0.002(2) 0.013(2) 0.001(2)
O1B 0.043(3) 0.035(2) 0.046(2) -0.0095(18) 0.0202(19) 0.0095(19)
O3B 0.042(3) 0.036(2) 0.047(3) 0.0008(18) 0.029(2) -0.0008(18)
O4B 0.048(3) 0.024(2) 0.049(3) 0.0031(19) 0.025(2) 0.0002(19)
O5B 0.034(2) 0.030(2) 0.048(3) -0.0009(18) 0.0246(19) 0.0016(17)

loop_
_atom_type_symbol
_atom_type_description
_atom_type_scat_dispersion_real
_atom_type_scat_dispersion_imag
_atom_type_scat_source
C C 0.0181 0.0091 'International Tables Vol C Tables 4.2.6.8 and 6.1.1.4'
H H 0.0000 0.0000 'International Tables Vol C Tables 4.2.6.8 and 6.1.1.4'
N N 0.0311 0.0180 'International Tables Vol C Tables 4.2.6.8 and 6.1.1.4'
O O 0.0492 0.0322 'International Tables Vol C Tables 4.2.6.8 and 6.1.1.4'

loop_
_geom_angle_atom_site_label_1
_geom_angle_atom_site_label_2
_geom_angle_atom_site_label_3
_geom_angle
N2 C1 N1 112.8(5)
N2 C1 H1 123.6
N1 C1 H1 123.6
N2 C2 C7 111.5(4)
N2 C2 N3 127.1(4)
C7 C2 N3 121.4(4)
N3 C3 H3A 109.5
N3 C3 H3B 109.5
H3A C3 H3B 109.5
N3 C3 H3C 109.5
H3A C3 H3C 109.5
H3B C3 H3C 109.5
O1 C4 N3 122.6(5)
O1 C4 N4 121.2(5)
N3 C4 N4 116.1(4)
N4 C5 H5A 109.5
N4 C5 H5B 109.5
H5A C5 H5B 109.5
N4 C5 H5C 109.5
H5A C5 H5C 109.5
H5B C5 H5C 109.5
O2 C6 N4 121.6(4)
O2 C6 C7 127.4(5)
N4 C6 C7 111.0(4)
C2 C7 N1 105.0(4)
C2 C7 C6 124.2(5)
N1 C7 C6 130.8(4)
C9 C8 C17 119.4(4)
C9 C8 C18 119.6(4)
C17 C8 C18 121.0(5)
O5 C9 C8 122.2(4)
O5 C9 C10 116.1(4)
C8 C9 C10 121.7(4)
C11 C10 C15 119.9(5)
C11 C10 C9 122.6(5)
C15 C10 C9 117.5(4)
C12 C11 C10 119.8(5)
C12 C11 H11 120.1
C10 C11 H11 120.1
C11 C12 C13 121.1(5)
C11 C12 H12 119.4
C13 C12 H12 119.4
C14 C13 C12 120.1(5)
C14 C13 H13 120.0
C12 C13 H13 120.0
C13 C14 C15 120.9(5)
C13 C14 H14 119.6
C15 C14 H14 119.6
C14 C15 C10 118.2(5)
C14 C15 C16 121.6(5)
C10 C15 C16 120.2(4)
C17 C16 C15 120.3(5)
C17 C16 H16 119.8
C15 C16 H16 119.8
C16 C17 C8 120.8(5)
C16 C17 H17 119.6
C8 C17 H17 119.6
O3 C18 O4 121.4(5)
O3 C18 C8 122.1(5)
O4 C18 C8 116.4(5)
C1 N1 C7 106.1(4)
C1 N1 H1N 120.2
C7 N1 H1N 128.6
C1 N2 C2 104.7(4)
C2 N3 C4 120.1(4)
C2 N3 C3 121.8(4)
C4 N3 C3 118.1(4)
C6 N4 C4 127.1(4)
C6 N4 C5 118.2(4)
C4 N4 C5 114.6(4)
C18 O4 H4 108(3)
C9 O5 H5 109.5
N2B C1B N1B 112.8(4)
N2B C1B H1B 123.6
N1B C1B H1B 123.6
C7B C2B N3B 121.9(4)
C7B C2B N2B 111.7(4)
N3B C2B N2B 126.5(4)
N3B C3B H3B1 113(3)
N3B C3B H3B2 102(3)
H3B1 C3B H3B2 122(5)
N3B C3B H3B3 114(4)
H3B1 C3B H3B3 99(5)
H3B2 C3B H3B3 106(5)
O1B C4B N3B 122.6(4)
O1B C4B N4B 121.5(5)
N3B C4B N4B 115.9(4)
N4B C5B H5B1 109.5
N4B C5B H5B2 109.5
H5B1 C5B H5B2 109.5
N4B C5B H5B3 109.5
H5B1 C5B H5B3 109.5
H5B2 C5B H5B3 109.5
O2B C6B N4B 120.2(4)
O2B C6B C7B 127.7(5)
N4B C6B C7B 112.2(4)
C2B C7B N1B 105.3(4)
C2B C7B C6B 123.3(4)
N1B C7B C6B 131.4(4)
C9B C8B C17B 119.3(4)
C9B C8B C18B 119.5(4)
C17B C8B C18B 121.2(4)
O5B C9B C8B 121.9(4)
O5B C9B C10B 116.8(4)
C8B C9B C10B 121.3(4)
C11B C10B C15B 120.3(4)
C11B C10B C9B 121.6(4)
C15B C10B C9B 118.1(4)
C12B C11B C10B 119.8(4)
C12B C11B H11B 120.1
C10B C11B H11B 120.1
C11B C12B C13B 120.7(5)
C11B C12B H12B 119.6
C13B C12B H12B 119.6
C14B C13B C12B 120.2(4)
C14B C13B H13B 119.9
C12B C13B H13B 119.9
C13B C14B C15B 121.2(4)
C13B C14B H14B 119.4
C15B C14B H14B 119.4
C14B C15B C10B 117.8(4)
C14B C15B C16B 123.0(4)
C10B C15B C16B 119.1(4)
C17B C16B C15B 121.7(4)
C17B C16B H16B 119.2
C15B C16B H16B 119.2
C16B C17B C8B 120.6(4)
C16B C17B H17B 119.7
C8B C17B H17B 119.7
O3B C18B O4B 121.4(5)
O3B C18B C8B 123.0(4)
O4B C18B C8B 115.6(4)
C1B N1B C7B 106.3(4)
C1B N1B H1NB 111.5
C7B N1B H1NB 142.1
C1B N2B C2B 103.9(4)
C2B N3B C4B 120.2(4)
C2B N3B C3B 120.8(4)
C4B N3B C3B 118.8(4)
C6B N4B C4B 126.5(4)
C6B N4B C5B 118.3(4)
C4B N4B C5B 115.2(4)
C18B O4B H4B 110(3)
C9B O5B H5B4 109.5

loop_
_geom_bond_atom_site_label_1
_geom_bond_atom_site_label_2
_geom_bond_distance
O2B C6B 1.244(5)
C1 N2 1.325(5)
C1 N1 1.336(6)
C1 H1 0.9500
C2 N2 1.351(5)
C2 C7 1.359(6)
C2 N3 1.364(5)
C3 N3 1.463(5)
C3 H3A 0.9800
C3 H3B 0.9800
C3 H3C 0.9800
C4 O1 1.211(5)
C4 N3 1.383(6)
C4 N4 1.410(6)
C5 N4 1.475(5)
C5 H5A 0.9800
C5 H5B 0.9800
C5 H5C 0.9800
C6 O2 1.234(5)
C6 N4 1.399(5)
C6 C7 1.417(6)
C7 N1 1.396(5)
C8 C9 1.379(6)
C8 C17 1.422(6)
C8 C18 1.467(6)
C9 O5 1.347(5)
C9 C10 1.421(6)
C10 C11 1.413(6)
C10 C15 1.414(6)
C11 C12 1.363(6)
C11 H11 0.9500
C12 C13 1.392(6)
C12 H12 0.9500
C13 C14 1.374(7)
C13 H13 0.9500
C14 C15 1.412(6)
C14 H14 0.9500
C15 C16 1.430(6)
C16 C17 1.352(6)
C16 H16 0.9500
C17 H17 0.9500
C18 O3 1.235(5)
C18 O4 1.315(5)
N1 H1N 0.9619
O4 H4 1.31(8)
O5 H5 0.8400
C1B N2B 1.323(5)
C1B N1B 1.341(5)
C1B H1B 0.9500
C2B C7B 1.352(6)
C2B N3B 1.358(5)
C2B N2B 1.362(5)
C3B N3B 1.466(6)
C3B H3B1 0.96(5)
C3B H3B2 0.83(5)
C3B H3B3 0.92(5)
C4B O1B 1.208(5)
C4B N3B 1.384(5)
C4B N4B 1.402(5)
C5B N4B 1.467(5)
C5B H5B1 0.9800
C5B H5B2 0.9800
C5B H5B3 0.9800
C6B N4B 1.399(5)
C6B C7B 1.406(6)
C7B N1B 1.381(5)
C8B C9B 1.388(6)
C8B C17B 1.419(6)
C8B C18B 1.469(6)
C9B O5B 1.358(5)
C9B C10B 1.424(6)
C10B C11B 1.414(6)
C10B C15B 1.419(6)
C11B C12B 1.364(6)
C11B H11B 0.9500
C12B C13B 1.398(6)
C12B H12B 0.9500
C13B C14B 1.375(6)
C13B H13B 0.9500
C14B C15B 1.404(6)
C14B H14B 0.9500
C15B C16B 1.423(6)
C16B C17B 1.344(6)
C16B H16B 0.9500
C17B H17B 0.9500
C18B O3B 1.240(5)
C18B O4B 1.319(5)
N1B H1NB 0.8668
O4B H4B 1.04(6)
O5B H5B4 0.8400

loop_
_geom_hbond_atom_site_label_D
_geom_hbond_atom_site_label_H
_geom_hbond_atom_site_label_A
_geom_hbond_distance_DH
_geom_hbond_distance_HA
_geom_hbond_distance_DA
_geom_hbond_angle_DHA
_geom_hbond_site_symmetry_A
N1B H1NB O2 0.87 2.00 2.822(5) 157.5 4_466
N1 H1N O2B 0.96 1.82 2.763(5) 165.2 4_665
O5B H5B4 O3B 0.84 1.92 2.570(4) 132.7 .
O4B H4B N2B 1.04(6) 1.61(6) 2.638(5) 173(5) 3_665
O5 H5 O3 0.84 1.81 2.548(5) 146.0 .
O4 H4 N2 1.31(8) 1.35(8) 2.654(5) 176(6) 4_565

loop_
_geom_torsion_atom_site_label_1
_geom_torsion_atom_site_label_2
_geom_torsion_atom_site_label_3
_geom_torsion_atom_site_label_4
_geom_torsion
N2 C2 C7 N1 -0.2(6)
N3 C2 C7 N1 179.6(4)
N2 C2 C7 C6 -177.8(5)
N3 C2 C7 C6 2.0(8)
O2 C6 C7 C2 179.2(5)
N4 C6 C7 C2 -1.8(7)
O2 C6 C7 N1 2.4(9)
N4 C6 C7 N1 -178.6(5)
C17 C8 C9 O5 179.6(5)
C18 C8 C9 O5 -1.9(8)
C17 C8 C9 C10 -1.4(8)
C18 C8 C9 C10 177.1(5)
O5 C9 C10 C11 0.1(7)
C8 C9 C10 C11 -178.9(5)
O5 C9 C10 C15 179.2(4)
C8 C9 C10 C15 0.2(7)
C15 C10 C11 C12 -0.3(7)
C9 C10 C11 C12 178.8(5)
C10 C11 C12 C13 -0.3(8)
C11 C12 C13 C14 1.1(8)
C12 C13 C14 C15 -1.3(8)
C13 C14 C15 C10 0.8(8)
C13 C14 C15 C16 -179.2(5)
C11 C10 C15 C14 0.0(7)
C9 C10 C15 C14 -179.1(5)
C11 C10 C15 C16 -180.0(5)
C9 C10 C15 C16 0.9(7)
C14 C15 C16 C17 179.3(5)
C10 C15 C16 C17 -0.7(8)
C15 C16 C17 C8 -0.6(8)
C9 C8 C17 C16 1.7(8)
C18 C8 C17 C16 -176.8(5)
C9 C8 C18 O3 0.1(8)
C17 C8 C18 O3 178.6(5)
C9 C8 C18 O4 -178.3(5)
C17 C8 C18 O4 0.2(7)
N2 C1 N1 C7 -1.5(6)
C2 C7 N1 C1 1.0(5)
C6 C7 N1 C1 178.3(5)
N1 C1 N2 C2 1.4(6)
C7 C2 N2 C1 -0.7(6)
N3 C2 N2 C1 179.5(5)
N2 C2 N3 C4 178.6(5)
C7 C2 N3 C4 -1.2(7)
N2 C2 N3 C3 -3.2(8)
C7 C2 N3 C3 177.1(5)
O1 C4 N3 C2 -179.3(5)
N4 C4 N3 C2 0.3(7)
O1 C4 N3 C3 2.4(7)
N4 C4 N3 C3 -178.0(4)
O2 C6 N4 C4 179.9(5)
C7 C6 N4 C4 0.8(7)
O2 C6 N4 C5 -0.1(7)
C7 C6 N4 C5 -179.2(4)
O1 C4 N4 C6 179.4(5)
N3 C4 N4 C6 -0.2(7)
O1 C4 N4 C5 -0.6(7)
N3 C4 N4 C5 179.8(4)
N3B C2B C7B N1B 180.0(4)
N2B C2B C7B N1B 0.3(6)
N3B C2B C7B C6B -1.7(8)
N2B C2B C7B C6B 178.7(4)
O2B C6B C7B C2B -178.4(5)
N4B C6B C7B C2B 0.7(7)
O2B C6B C7B N1B -0.5(9)
N4B C6B C7B N1B 178.6(5)
C17B C8B C9B O5B 178.7(4)
C18B C8B C9B O5B 0.9(7)
C17B C8B C9B C10B 0.7(7)
C18B C8B C9B C10B -177.2(4)
O5B C9B C10B C11B 0.7(7)
C8B C9B C10B C11B 178.8(5)
O5B C9B C10B C15B -178.1(4)
C8B C9B C10B C15B 0.1(7)
C15B C10B C11B C12B 1.1(7)
C9B C10B C11B C12B -177.6(5)
C10B C11B C12B C13B -1.5(7)
C11B C12B C13B C14B 0.7(8)
C12B C13B C14B C15B 0.5(8)
C13B C14B C15B C10B -0.8(7)
C13B C14B C15B C16B 178.5(5)
C11B C10B C15B C14B 0.0(7)
C9B C10B C15B C14B 178.8(4)
C11B C10B C15B C16B -179.3(4)
C9B C10B C15B C16B -0.5(7)
C14B C15B C16B C17B -179.0(5)
C10B C15B C16B C17B 0.3(7)
C15B C16B C17B C8B 0.5(8)
C9B C8B C17B C16B -1.0(8)
C18B C8B C17B C16B 176.9(5)
C9B C8B C18B O3B 1.2(7)
C17B C8B C18B O3B -176.6(5)
C9B C8B C18B O4B -178.6(5)
C17B C8B C18B O4B 3.6(7)
N2B C1B N1B C7B -0.3(6)
C2B C7B N1B C1B 0.0(5)
C6B C7B N1B C1B -178.1(5)
N1B C1B N2B C2B 0.5(6)
C7B C2B N2B C1B -0.5(6)
N3B C2B N2B C1B 179.9(5)
C7B C2B N3B C4B 1.8(7)
N2B C2B N3B C4B -178.7(5)
C7B C2B N3B C3B 177.6(5)
N2B C2B N3B C3B -2.9(7)
O1B C4B N3B C2B 178.1(5)
N4B C4B N3B C2B -0.9(7)
O1B C4B N3B C3B 2.3(8)
N4B C4B N3B C3B -176.8(5)
O2B C6B N4B C4B 179.3(5)
C7B C6B N4B C4B 0.1(7)
O2B C6B N4B C5B 1.1(7)
C7B C6B N4B C5B -178.1(4)
O1B C4B N4B C6B -179.1(5)
N3B C4B N4B C6B 0.0(7)
O1B C4B N4B C5B -0.8(7)
N3B C4B N4B C5B 178.2(4)

loop_
_cod_related_entry_id
_cod_related_entry_code
_cod_related_entry_database
1 30651570 ChemSpider
